data_2010777
loop_
_publ_author_name
'Manikandan, Palanichamy'
'Justin Thomas, K. R.'
'Manoharan, Periakaruppan T.'

_publ_section_title
'[2,6-Bis(3,5-dimethylpyrazol-1-ylmethyl-\k<i>N</i>^2^)pyridine-\k<i>N</i>]bis(thiocyanato-<i>N</i>)copper(II)'
_journal_issue 3
_journal_name_full 'Acta Crystallographica Section C'
_journal_page_first 308
_journal_page_last 309
_journal_paper_doi 10.1107/S0108270199015711
_journal_volume 56
_journal_year 2000
_chemical_formula_moiety '[Cu (C N S )2 (C17 H21 N5)]'
_chemical_formula_sum 'C19 H21 Cu N7 S2'
_chemical_formula_weight 475.09
_chemical_name_common
;
[2,6-Bis(3,5-dimethylpyrazol-1-ylmethyl)pyridine]copper(II)thiocyanate
;
_chemical_name_systematic
;
[2,6-Bis(3,5-dimethylpyrazol-1-ylmethyl-\kN^2^)pyridine-\kN]
bis(thiocyanato-N)copper(II)
;
_space_group_IT_number 14
_symmetry_cell_setting monoclinic
_symmetry_space_group_name_Hall '-P 2yn'
_symmetry_space_group_name_H-M 'P 1 21/n 1'
_audit_creation_method SHELXL-97
_cell_angle_alpha 90.00
_cell_angle_beta 103.31(3)
_cell_angle_gamma 90.00
_cell_formula_units_Z 4
_cell_length_a 11.382(5)
_cell_length_b 12.162(4)
_cell_length_c 15.855(7)
_cell_measurement_reflns_used 25
_cell_measurement_temperature 293(2)
_cell_measurement_theta_max 15
_cell_measurement_theta_min 12
_cell_volume 2135.8(15)
_computing_cell_refinement 'CAD-4 Software'
_computing_data_collection 'CAD-4 Software (Enraf-Nonius, 1989)'
_computing_data_reduction 'MolEN (Fair, 1990)'
_computing_molecular_graphics 'ZORTEP (Zsolnai & Pritzkow, 1994)'
_computing_publication_material SHELXL97
_computing_structure_refinement 'SHELXL97 (Sheldrick, 1997)'
_computing_structure_solution 'SHELXS97 (Sheldrick, 1990)'
_diffrn_ambient_temperature 293(2)
_diffrn_measured_fraction_theta_full .915
_diffrn_measured_fraction_theta_max .915
_diffrn_measurement_device_type 'Enraf-Nonius CAD4'
_diffrn_measurement_method \w/2\q
_diffrn_radiation_monochromator graphite
_diffrn_radiation_source 'fine-focus sealed tube'
_diffrn_radiation_type CuK\a
_diffrn_radiation_wavelength 1.54184
_diffrn_reflns_av_R_equivalents .032
_diffrn_reflns_av_sigmaI/netI .018
_diffrn_reflns_limit_h_max 12
_diffrn_reflns_limit_h_min 0
_diffrn_reflns_limit_k_max 13
_diffrn_reflns_limit_k_min 0
_diffrn_reflns_limit_l_max 17
_diffrn_reflns_limit_l_min -17
_diffrn_reflns_number 3237
_diffrn_reflns_theta_full 59.91
_diffrn_reflns_theta_max 59.91
_diffrn_reflns_theta_min 4.34
_diffrn_standards_decay_% none
_diffrn_standards_interval_time 60
_diffrn_standards_number 3
_exptl_absorpt_coefficient_mu 3.435
_exptl_absorpt_correction_T_max .503
_exptl_absorpt_correction_T_min .337
_exptl_absorpt_correction_type \y-scan
_exptl_absorpt_process_details '(North et al., 1968)'
_exptl_crystal_colour 'dark green'
_exptl_crystal_density_diffrn 1.478
_exptl_crystal_density_method 'not measured'
_exptl_crystal_description prism
_exptl_crystal_F_000 980
_exptl_crystal_size_max .32
_exptl_crystal_size_mid .25
_exptl_crystal_size_min .20
_refine_diff_density_max .561
_refine_diff_density_min -.519
_refine_ls_extinction_coef .0017(3)
_refine_ls_extinction_method 'SHELXL97 (Sheldrick, 1997)'
_refine_ls_goodness_of_fit_ref 1.035
_refine_ls_hydrogen_treatment mixed
_refine_ls_matrix_type full
_refine_ls_number_parameters 267
_refine_ls_number_reflns 3057
_refine_ls_number_restraints 0
_refine_ls_restrained_S_all 1.035
_refine_ls_R_factor_all .054
_refine_ls_R_factor_gt .047
_refine_ls_shift/su_max .002
_refine_ls_shift/su_mean .000
_refine_ls_structure_factor_coef Fsqd
_refine_ls_weighting_details 'w = 1/[\s^2^(Fo^2^)+(0.0979P)^2^+1.3220P] where P=(Fo^2^+2Fc^2^)/3'
_refine_ls_weighting_scheme calc
_refine_ls_wR_factor_ref .135
_reflns_number_gt 2649
_reflns_number_total 3057
_reflns_threshold_expression I>2\s(I)
_cod_data_source_file ta1259.cif
_cod_data_source_block I
_cod_depositor_comments
;
The following automatic conversions were performed:

'_refine_ls_weighting_scheme' value 'calc w =
1/[\s^2^(Fo^2^)+(0.0979P)^2^+1.3220P] where P=(Fo^2^+2Fc^2^)/3' was
changed to 'calc'. New tag '_refine_ls_weighting_details' was
created. The value of the new tag was set to 'w =
1/[\s^2^(Fo^2^)+(0.0979P)^2^+1.3220P] where P=(Fo^2^+2Fc^2^)/3'.

Automatic conversion script
Id: cif_fix_values 3143 2015-03-26 13:38:13Z robertas 
;
_cod_original_cell_volume 2135.8(14)
_cod_original_sg_symbol_H-M 'P 21/n'
_cod_database_code 2010777
_cod_database_fobs_code 2010777

loop_
_symmetry_equiv_pos_as_xyz
'x, y, z'
'-x+1/2, y+1/2, -z+1/2'
'-x, -y, -z'
'x-1/2, -y-1/2, z-1/2'

loop_
_atom_site_label
_atom_site_fract_x
_atom_site_fract_y
_atom_site_fract_z
_atom_site_U_iso_or_equiv
_atom_site_adp_type
_atom_site_calc_flag
_atom_site_refinement_flags
_atom_site_occupancy
_atom_site_disorder_assembly
_atom_site_disorder_group
_atom_site_type_symbol
Cu .22034(4) .21151(3) .94312(3) .0340(2) Uani d . 1 . . Cu
S1 .54076(10) .27441(9) .81456(7) .0639(3) Uani d . 1 . . S
S2 -.13722(11) .27926(10) .71033(8) .0797(4) Uani d . 1 . . S
N1 .1921(2) .3436(2) 1.01509(17) .0377(6) Uani d . 1 . . N
N2 .2628(2) .0659(2) .89347(16) .0388(6) Uani d . 1 . . N
N3 .1595(2) .1181(2) 1.03371(15) .0335(6) Uani d . 1 . . N
N4 .0876(2) .3453(2) 1.04424(17) .0402(6) Uani d . 1 . . N
N5 .3095(2) -.0181(2) .94761(16) .0377(6) Uani d . 1 . . N
N6 .0659(3) .2461(2) .8419(2) .0494(7) Uani d . 1 . . N
N7 .3468(3) .2804(2) .8941(2) .0524(8) Uani d . 1 . . N
C1 .0597(3) .1496(3) 1.0601(2) .0378(7) Uani d . 1 . . C
C2 .0166(3) .0888(3) 1.1203(2) .0486(9) Uani d . 1 . . C
H2 -.0536 .1100 1.1364 .058 Uiso calc R 1 . . H
C3 .0779(4) -.0025(3) 1.1557(2) .0586(11) Uani d . 1 . . C
H3 .0501 -.0433 1.1968 .070 Uiso calc R 1 . . H
C4 .1805(4) -.0346(3) 1.1309(2) .0492(9) Uani d . 1 . . C
H4 .2233 -.0964 1.1551 .059 Uiso calc R 1 . . H
C5 .2187(3) .0278(3) 1.06890(18) .0362(7) Uani d . 1 . . C
C6 .3329(3) .0003(3) 1.04103(19) .0404(8) Uani d . 1 . . C
H6A .3901 .0601 1.0568 .048 Uiso calc R 1 . . H
H6B .3687 -.0653 1.0711 .048 Uiso calc R 1 . . H
C7 .3311(3) -.1072(3) .9035(2) .0445(8) Uani d . 1 . . C
C8 .2976(3) -.0800(3) .8175(2) .0484(9) Uani d . 1 . . C
H8 .3019 -.1249 .7708 .058 Uiso calc R 1 . . H
C9 .2560(3) .0271(3) .8135(2) .0407(8) Uani d . 1 . . C
C10 .3812(5) -.2115(3) .9458(3) .0736(14) Uani d . 1 . . C
H10A .4581 -.1974 .9843 .110 Uiso calc R 1 . . H
H10B .3912 -.2634 .9024 .110 Uiso calc R 1 . . H
H10C .3268 -.2411 .9781 .110 Uiso calc R 1 . . H
C11 .2096(4) .0941(3) .7337(2) .0575(10) Uani d . 1 . . C
H11A .1248 .1074 .7273 .086 Uiso calc R 1 . . H
H11B .2222 .0548 .6841 .086 Uiso calc R 1 . . H
H11C .2518 .1629 .7387 .086 Uiso calc R 1 . . H
C12 .0022(3) .2553(3) 1.0236(2) .0439(8) Uani d . 1 . . C
H12A -.0255 .2488 .9612 .053 Uiso calc R 1 . . H
H12B -.0674 .2704 1.0474 .053 Uiso calc R 1 . . H
C13 .2542(3) .4326(3) 1.0501(2) .0430(8) Uani d . 1 . . C
C14 .1892(4) .4896(3) 1.0998(2) .0509(9) Uani d . 1 . . C
H14 .2124 .5546 1.1300 .061 Uiso calc R 1 . . H
C15 .0853(3) .4329(3) 1.0965(2) .0452(8) Uani d . 1 . . C
C16 .3757(4) .4604(3) 1.0362(3) .0612(10) Uani d . 1 . . C
H16A .4287 .3986 1.0520 .092 Uiso calc R 1 . . H
H16B .4077 .5226 1.0714 .092 Uiso calc R 1 . . H
H16C .3691 .4779 .9763 .092 Uiso calc R 1 . . H
C17 -.0173(4) .4548(3) 1.1383(3) .0630(11) Uani d . 1 . . C
H17A -.0914 .4574 1.0947 .094 Uiso calc R 1 . . H
H17B -.0048 .5239 1.1683 .094 Uiso calc R 1 . . H
H17C -.0218 .3971 1.1787 .094 Uiso calc R 1 . . H
C18 .4273(4) .2781(3) .8602(2) .0442(8) Uani d . 1 . . C
C19 -.0178(3) .2614(3) .7869(2) .0387(7) Uani d . 1 . . C

loop_
_atom_site_aniso_label
_atom_site_aniso_U_11
_atom_site_aniso_U_22
_atom_site_aniso_U_33
_atom_site_aniso_U_12
_atom_site_aniso_U_13
_atom_site_aniso_U_23
Cu .0339(3) .0318(3) .0364(3) .00077(18) .0084(2) .00114(17)
S1 .0650(7) .0783(7) .0566(6) -.0103(6) .0307(5) .0010(5)
S2 .0695(8) .0763(8) .0725(8) .0029(6) -.0265(6) .0169(6)
N1 .0320(14) .0345(14) .0471(15) .0003(12) .0103(11) .0008(12)
N2 .0444(15) .0382(14) .0346(13) .0048(12) .0110(11) .0026(11)
N3 .0360(14) .0294(13) .0348(13) -.0036(11) .0078(11) -.0027(10)
N4 .0393(15) .0337(15) .0495(15) .0043(12) .0143(12) .0020(12)
N5 .0398(15) .0354(14) .0361(13) .0087(12) .0054(11) -.0003(11)
N6 .0487(17) .0431(16) .0518(17) .0050(14) .0024(15) -.0009(14)
N7 .0539(19) .0532(19) .0545(18) -.0108(15) .0214(16) -.0027(14)
C1 .0359(17) .0364(17) .0422(17) -.0079(14) .0114(14) -.0084(14)
C2 .055(2) .043(2) .055(2) -.0173(18) .0263(17) -.0108(17)
C3 .087(3) .041(2) .057(2) -.019(2) .035(2) -.0002(17)
C4 .072(3) .0334(18) .0422(18) -.0063(17) .0144(17) .0013(14)
C5 .0429(18) .0306(16) .0322(15) -.0053(14) .0030(13) -.0047(13)
C6 .0426(18) .0379(17) .0360(16) .0070(15) -.0004(14) -.0016(14)
C7 .0436(19) .0406(18) .0470(19) .0107(16) .0056(15) -.0053(15)
C8 .053(2) .051(2) .0416(18) .0108(17) .0099(15) -.0124(16)
C9 .0399(18) .0445(19) .0396(17) .0035(15) .0132(14) -.0032(14)
C10 .097(4) .053(3) .063(3) .035(2) .003(2) -.0066(19)
C11 .073(3) .062(2) .0386(18) .013(2) .0151(17) .0032(17)
C12 .0328(17) .048(2) .053(2) -.0001(16) .0141(15) -.0015(17)
C13 .0446(18) .0335(18) .0478(18) -.0013(15) .0039(15) -.0011(14)
C14 .067(2) .0314(17) .055(2) -.0007(18) .0148(18) -.0063(16)
C15 .056(2) .0340(18) .0466(18) .0139(17) .0147(16) .0021(14)
C16 .052(2) .048(2) .085(3) -.0140(19) .018(2) -.013(2)
C17 .079(3) .050(2) .070(3) .015(2) .038(2) .0027(19)
C18 .049(2) .041(2) .0419(18) -.0104(16) .0095(17) .0008(14)
C19 .045(2) .0314(16) .0393(17) .0018(15) .0078(16) .0046(14)

loop_
_atom_type_symbol
_atom_type_description
_atom_type_scat_dispersion_real
_atom_type_scat_dispersion_imag
_atom_type_scat_source
C C .0181 .0091 'International Tables Vol C Tables 4.2.6.8 and 6.1.1.4'
H H .0000 .0000 'International Tables Vol C Tables 4.2.6.8 and 6.1.1.4'
N N .0311 .0180 'International Tables Vol C Tables 4.2.6.8 and 6.1.1.4'
S S .3331 .5567 'International Tables Vol C Tables 4.2.6.8 and 6.1.1.4'
Cu Cu -1.9646 .5888 'International Tables Vol C Tables 4.2.6.8 and 6.1.1.4'

loop_
_geom_angle_atom_site_label_1
_geom_angle_atom_site_label_2
_geom_angle_atom_site_label_3
_geom_angle
_geom_angle_publ_flag
N7 Cu N1 96.27(12) y
N7 Cu N2 87.54(12) y
N1 Cu N2 169.02(10) y
N7 Cu N3 153.71(13) y
N1 Cu N3 85.59(10) y
N2 Cu N3 86.47(10) y
N7 Cu N6 99.78(14) y
N1 Cu N6 93.28(11) y
N2 Cu N6 96.22(11) y
N3 Cu N6 106.31(12) y
C13 N1 N4 105.2(3) ?
C13 N1 Cu 137.1(2) ?
N4 N1 Cu 117.47(19) ?
C9 N2 N5 105.2(3) ?
C9 N2 Cu 134.8(2) ?
N5 N2 Cu 120.03(18) ?
C5 N3 C1 118.7(3) ?
C5 N3 Cu 121.5(2) ?
C1 N3 Cu 119.8(2) ?
C15 N4 N1 111.1(3) ?
C15 N4 C12 128.7(3) ?
N1 N4 C12 120.0(3) ?
C7 N5 N2 111.6(2) ?
C7 N5 C6 129.7(3) ?
N2 N5 C6 118.6(2) ?
C19 N6 Cu 178.0(3) ?
C18 N7 Cu 153.4(3) ?
N3 C1 C2 121.2(3) ?
N3 C1 C12 116.5(3) ?
C2 C1 C12 122.2(3) ?
C3 C2 C1 119.5(3) ?
C2 C3 C4 120.1(3) ?
C3 C4 C5 118.3(3) ?
N3 C5 C4 122.2(3) ?
N3 C5 C6 116.4(3) ?
C4 C5 C6 121.3(3) ?
N5 C6 C5 111.3(2) ?
N5 C7 C8 106.3(3) ?
N5 C7 C10 123.4(3) ?
C8 C7 C10 130.2(3) ?
C7 C8 C9 106.7(3) ?
N2 C9 C8 110.1(3) ?
N2 C9 C11 122.8(3) ?
C8 C9 C11 127.0(3) ?
N4 C12 C1 110.5(3) ?
N1 C13 C14 109.9(3) ?
N1 C13 C16 122.7(3) ?
C14 C13 C16 127.4(3) ?
C15 C14 C13 107.4(3) ?
N4 C15 C14 106.4(3) ?
N4 C15 C17 122.6(3) ?
C14 C15 C17 131.0(3) ?
N7 C18 S1 179.1(4) y
N6 C19 S2 178.2(3) y

loop_
_geom_bond_atom_site_label_1
_geom_bond_atom_site_label_2
_geom_bond_site_symmetry_2
_geom_bond_distance
_geom_bond_publ_flag
Cu N7 . 1.974(3) y
Cu N1 . 2.038(3) y
Cu N2 . 2.041(3) y
Cu N3 . 2.071(3) y
Cu N6 . 2.131(3) y
S1 C18 . 1.620(4) ?
S2 C19 . 1.615(4) ?
N1 C13 . 1.341(4) ?
N1 N4 . 1.372(4) ?
N2 C9 . 1.338(4) ?
N2 N5 . 1.361(4) ?
N3 C5 . 1.342(4) ?
N3 C1 . 1.354(4) ?
N4 C15 . 1.354(4) ?
N4 C12 . 1.451(4) ?
N5 C7 . 1.343(4) ?
N5 C6 . 1.460(4) ?
N6 C19 . 1.150(5) ?
N7 C18 . 1.164(5) ?
C1 C2 . 1.383(5) ?
C1 C12 . 1.497(5) ?
C2 C3 . 1.362(6) ?
C3 C4 . 1.371(6) ?
C4 C5 . 1.389(5) ?
C5 C6 . 1.504(5) ?
C7 C8 . 1.369(5) ?
C7 C10 . 1.486(5) ?
C8 C9 . 1.383(5) ?
C9 C11 . 1.495(5) ?
C13 C14 . 1.384(5) ?
C13 C16 . 1.489(5) ?
C14 C15 . 1.360(5) ?
C15 C17 . 1.493(5) ?

loop_
_geom_torsion_atom_site_label_1
_geom_torsion_atom_site_label_2
_geom_torsion_atom_site_label_3
_geom_torsion_atom_site_label_4
_geom_torsion
N7 Cu N1 C13 -23.2(3)
N2 Cu N1 C13 86.6(6)
N3 Cu N1 C13 130.4(3)
N6 Cu N1 C13 -123.5(3)
N7 Cu N1 N4 163.0(2)
N2 Cu N1 N4 -87.1(6)
N3 Cu N1 N4 -43.3(2)
N6 Cu N1 N4 62.8(2)
N7 Cu N2 C9 -64.5(3)
N1 Cu N2 C9 -175.2(5)
N3 Cu N2 C9 141.1(3)
N6 Cu N2 C9 35.0(3)
N7 Cu N2 N5 115.7(2)
N1 Cu N2 N5 5.0(7)
N3 Cu N2 N5 -38.7(2)
N6 Cu N2 N5 -144.8(2)
N7 Cu N3 C5 -37.9(4)
N1 Cu N3 C5 -133.1(2)
N2 Cu N3 C5 39.3(2)
N6 Cu N3 C5 134.7(2)
N7 Cu N3 C1 140.4(3)
N1 Cu N3 C1 45.2(2)
N2 Cu N3 C1 -142.4(2)
N6 Cu N3 C1 -47.0(2)
C13 N1 N4 C15 -.4(3)
Cu N1 N4 C15 175.2(2)
C13 N1 N4 C12 -175.5(3)
Cu N1 N4 C12 .0(4)
C9 N2 N5 C7 -.2(4)
Cu N2 N5 C7 179.6(2)
C9 N2 N5 C6 177.5(3)
Cu N2 N5 C6 -2.6(4)
N7 Cu N6 C19 115(8)
N1 Cu N6 C19 -149(8)
N2 Cu N6 C19 26(8)
N3 Cu N6 C19 -62(8)
N1 Cu N7 C18 161.7(7)
N2 Cu N7 C18 -8.0(7)
N3 Cu N7 C18 68.9(8)
N6 Cu N7 C18 -103.9(7)
C5 N3 C1 C2 -1.9(4)
Cu N3 C1 C2 179.8(2)
C5 N3 C1 C12 175.8(3)
Cu N3 C1 C12 -2.6(4)
N3 C1 C2 C3 2.2(5)
C12 C1 C2 C3 -175.4(3)
C1 C2 C3 C4 -.9(5)
C2 C3 C4 C5 -.5(5)
C1 N3 C5 C4 .4(4)
Cu N3 C5 C4 178.7(2)
C1 N3 C5 C6 -176.6(3)
Cu N3 C5 C6 1.8(3)
C3 C4 C5 N3 .8(5)
C3 C4 C5 C6 177.6(3)
C7 N5 C6 C5 -121.5(3)
N2 N5 C6 C5 61.2(4)
N3 C5 C6 N5 -60.1(3)
C4 C5 C6 N5 122.9(3)
N2 N5 C7 C8 .2(4)
C6 N5 C7 C8 -177.2(3)
N2 N5 C7 C10 -179.5(4)
C6 N5 C7 C10 3.0(6)
N5 C7 C8 C9 -.1(4)
C10 C7 C8 C9 179.6(4)
N5 N2 C9 C8 .2(4)
Cu N2 C9 C8 -179.6(2)
N5 N2 C9 C11 -179.7(3)
Cu N2 C9 C11 .5(5)
C7 C8 C9 N2 -.1(4)
C7 C8 C9 C11 179.8(4)
C15 N4 C12 C1 -113.3(4)
N1 N4 C12 C1 61.0(4)
N3 C1 C12 N4 -58.4(4)
C2 C1 C12 N4 119.3(3)
N4 N1 C13 C14 -.4(4)
Cu N1 C13 C14 -174.6(2)
N4 N1 C13 C16 178.6(3)
Cu N1 C13 C16 4.4(5)
N1 C13 C14 C15 1.0(4)
C16 C13 C14 C15 -177.9(4)
N1 N4 C15 C14 1.0(4)
C12 N4 C15 C14 175.7(3)
N1 N4 C15 C17 -179.3(3)
C12 N4 C15 C17 -4.7(5)
C13 C14 C15 N4 -1.2(4)
C13 C14 C15 C17 179.1(4)
Cu N7 C18 S1 -83(19)
Cu N6 C19 S2 33(18)
